data_4323266
loop_
_publ_author_name
'Hiroyasu Sugiyama'
'Yuji Hayashi'
'Hiroyuki Kawaguchi'
'Kazuyuki Tatsumi'

_publ_section_title
;
 Synthesis of Alkynechalcogenolato Complexes of Titanocene(IV) and
 Samarocene(III) and Formation of a Ti2Ni Trinuclear Cluster
 [Cp2Ti(\m-SC\\tbCPh)2]2Ni
;
_journal_name_full 'Inorganic Chemistry'
_journal_page_first 6773
_journal_page_last 6779
_journal_paper_doi 10.1021/ic980901x
_journal_volume 37
_journal_year 1998
_chemical_formula_moiety 'C28 H24 S2 Ti '
_chemical_formula_sum 'C28 H24 S2 Ti'
_chemical_formula_weight 472.52
_space_group_IT_number 14
_symmetry_cell_setting monoclinic
_symmetry_Int_Tables_number 14
_symmetry_space_group_name_Hall '-P 2ybc'
_symmetry_space_group_name_H-M 'P 1 21/c 1'
_audit_creation_date 'Wed Sep 30 09:52:34 1998'
_audit_creation_method 'from TEXRAY.INF file'
_cell_angle_alpha 90
_cell_angle_beta 102.67(1)
_cell_angle_gamma 90
_cell_formula_units_Z 4
_cell_length_a 12.474(2)
_cell_length_b 12.153(3)
_cell_length_c 16.072(3)
_cell_measurement_reflns_used 25
_cell_measurement_temperature 296.2
_cell_measurement_theta_max 12.4
_cell_measurement_theta_min 11.1
_cell_volume 2377.1(8)
_computing_cell_refinement 'Rigaku/AFC Diffractometer Control'
_computing_data_collection 'Rigaku/AFC Diffractometer Control'
_computing_data_reduction teXsan
_computing_publication_material teXsan
_computing_structure_refinement teXsan
_computing_structure_solution SHELXS86
_diffrn_ambient_temperature 296.2
_diffrn_measurement_device_type 'Rigaku AFC7R'
_diffrn_measurement_method \w-2\q
_diffrn_orient_matrix_UB_11 0.01469
_diffrn_orient_matrix_UB_12 -0.07880
_diffrn_orient_matrix_UB_13 0.01654
_diffrn_orient_matrix_UB_21 -0.07995
_diffrn_orient_matrix_UB_22 -0.01695
_diffrn_orient_matrix_UB_23 -0.02006
_diffrn_orient_matrix_UB_31 0.01197
_diffrn_orient_matrix_UB_32 -0.01655
_diffrn_orient_matrix_UB_33 -0.05823
_diffrn_radiation_detector 'scintillation counter'
_diffrn_radiation_monochromator graphite
_diffrn_radiation_source 'Rigaku rotating anode'
_diffrn_radiation_type 'Mo K\a'
_diffrn_radiation_wavelength 0.7107
_diffrn_reflns_av_R_equivalents 0.030
_diffrn_reflns_av_sigmaI/netI 0.104
_diffrn_reflns_limit_h_max 14
_diffrn_reflns_limit_h_min -14
_diffrn_reflns_limit_k_max 14
_diffrn_reflns_limit_k_min 0
_diffrn_reflns_limit_l_max 0
_diffrn_reflns_limit_l_min -19
_diffrn_reflns_number 4567
_diffrn_reflns_reduction_process 'Lp corrections applied'
_diffrn_reflns_theta_max 25.00
_diffrn_reflns_theta_min 2.12
_diffrn_standards_decay_% 0.24
_diffrn_standards_interval_count 150
_diffrn_standards_number 3
_exptl_absorpt_coefficient_mu 0.549
_exptl_absorpt_correction_T_max 0.999
_exptl_absorpt_correction_T_min 0.903
_exptl_absorpt_correction_type psi-scan
_exptl_absorpt_process_details '(North, Phillips & Mathews, 1968)'
_exptl_crystal_colour green
_exptl_crystal_density_diffrn 1.320
_exptl_crystal_density_method 'not measured'
_exptl_crystal_description plate
_exptl_crystal_F_000 984.00
_exptl_crystal_size_max 0.750
_exptl_crystal_size_mid 0.300
_exptl_crystal_size_min 0.200
_refine_diff_density_max 0.30
_refine_diff_density_min -0.24
_refine_ls_extinction_method none
_refine_ls_goodness_of_fit_ref 1.910
_refine_ls_matrix_type full
_refine_ls_number_constraints 0
_refine_ls_number_parameters 220
_refine_ls_number_reflns 1893
_refine_ls_number_restraints 0
_refine_ls_R_factor_all 0.0000
_refine_ls_R_factor_gt 0.0000
_refine_ls_shift/su_max 0.0010
_refine_ls_shift/su_mean 0.0000
_refine_ls_structure_factor_coef F
_refine_ls_weighting_details 'w = 1/[\s^2^(Fo) + 0.00016|Fo|^2^]'
_refine_ls_weighting_scheme calc
_refine_ls_wR_factor_gt 0.0000
_refine_ls_wR_factor_ref 0.0545
_reflns_number_gt 0
_reflns_number_total 4402
_reflns_threshold_expression >2.0sigma(I)
_cod_data_source_file ic980901x_1.cif
_cod_data_source_block (MeCp)2Ti(SCCPh)2
_cod_original_sg_symbol_H-M 'P 21/c '
_cod_original_formula_sum 'C28 H24 S2 Ti '
_cod_database_code 4323266

loop_
_symmetry_equiv_pos_as_xyz
x,y,z
-x,1/2+y,1/2-z
-x,-y,-z
x,1/2-y,1/2+z

loop_
_atom_site_label
_atom_site_type_symbol
_atom_site_fract_x
_atom_site_fract_y
_atom_site_fract_z
_atom_site_U_iso_or_equiv
_atom_site_adp_type
_atom_site_occupancy
_atom_site_calc_flag
_atom_site_refinement_flags
_atom_site_disorder_assembly
_atom_site_disorder_group
Ti Ti 0.32552(9) 0.04157(9) 0.12382(7) 0.0550(4) Uani 1.00 d . . .
S(1) S 0.2543(2) -0.0152(2) -0.0242(1) 0.0749(6) Uani 1.00 d . . .
S(2) S 0.4442(2) 0.1859(2) 0.0909(1) 0.0793(7) Uani 1.00 d . . .
C(1) C 0.1584(6) 0.0758(6) -0.0717(4) 0.068(3) Uani 1.00 d . . .
C(2) C 0.0913(6) 0.1407(6) -0.1048(4) 0.064(2) Uani 1.00 d . . .
C(3) C 0.0123(5) 0.2253(5) -0.1392(4) 0.059(2) Uiso 1.00 d . . .
C(4) C 0.0155(6) 0.2775(6) -0.2150(4) 0.075(2) Uiso 1.00 d . . .
C(5) C -0.0555(6) 0.3623(6) -0.2455(5) 0.085(2) Uiso 1.00 d . . .
C(6) C -0.1306(6) 0.3949(6) -0.2004(5) 0.088(2) Uiso 1.00 d . . .
C(7) C -0.1370(6) 0.3434(7) -0.1270(5) 0.090(2) Uiso 1.00 d . . .
C(8) C -0.0658(6) 0.2592(6) -0.0955(5) 0.078(2) Uiso 1.00 d . . .
C(9) C 0.3730(6) 0.2964(6) 0.0450(5) 0.071(3) Uani 1.00 d . . .
C(10) C 0.3310(6) 0.3780(6) 0.0143(5) 0.072(3) Uani 1.00 d . . .
C(11) C 0.2776(5) 0.4753(5) -0.0241(4) 0.062(2) Uiso 1.00 d . . .
C(12) C 0.3399(6) 0.5705(6) -0.0309(4) 0.073(2) Uiso 1.00 d . . .
C(13) C 0.2878(6) 0.6637(6) -0.0688(5) 0.085(2) Uiso 1.00 d . . .
C(14) C 0.1781(7) 0.6656(7) -0.0981(5) 0.097(3) Uiso 1.00 d . . .
C(15) C 0.1142(7) 0.5744(7) -0.0914(5) 0.103(3) Uiso 1.00 d . . .
C(16) C 0.1656(6) 0.4794(6) -0.0545(5) 0.085(2) Uiso 1.00 d . . .
C(17) C 0.4836(8) -0.0194(7) 0.2243(6) 0.086(3) Uani 1.00 d . . .
C(18) C 0.5071(7) -0.0300(8) 0.1464(8) 0.093(4) Uani 1.00 d . . .
C(19) C 0.440(1) -0.105(1) 0.1007(6) 0.114(5) Uani 1.00 d . . .
C(20) C 0.3713(9) -0.1440(7) 0.148(1) 0.120(5) Uani 1.00 d . . .
C(21) C 0.3982(9) -0.092(1) 0.2263(7) 0.102(4) Uani 1.00 d . . .
C(22) C 0.5467(10) 0.0530(9) 0.2951(8) 0.201(5) Uani 1.00 d . . .
C(23) C 0.2542(6) 0.1854(6) 0.1992(5) 0.073(3) Uani 1.00 d . . .
C(24) C 0.1847(5) 0.1746(6) 0.1164(4) 0.064(2) Uani 1.00 d . . .
C(25) C 0.1361(5) 0.0715(6) 0.1133(5) 0.068(2) Uani 1.00 d . . .
C(26) C 0.1768(6) 0.0165(6) 0.1887(5) 0.080(3) Uani 1.00 d . . .
C(27) C 0.2481(6) 0.0866(7) 0.2411(4) 0.075(3) Uani 1.00 d . . .
C(28) C 0.3092(7) 0.2861(7) 0.2386(6) 0.117(4) Uani 1.00 d . . .

loop_
_atom_site_aniso_label
_atom_site_aniso_U_11
_atom_site_aniso_U_22
_atom_site_aniso_U_33
_atom_site_aniso_U_12
_atom_site_aniso_U_13
_atom_site_aniso_U_23
Ti 0.0577(7) 0.0503(7) 0.0569(7) -0.0024(6) 0.0123(6) 0.0008(6)
S(1) 0.084(1) 0.074(1) 0.063(1) 0.013(1) 0.0080(10) -0.008(1)
S(2) 0.069(1) 0.058(1) 0.116(2) -0.002(1) 0.032(1) 0.012(1)
C(1) 0.069(5) 0.071(5) 0.063(5) -0.008(4) 0.009(4) -0.010(4)
C(2) 0.068(5) 0.062(5) 0.060(5) -0.016(4) 0.011(4) -0.012(4)
C(9) 0.078(5) 0.048(5) 0.091(6) -0.007(4) 0.032(4) 0.003(4)
C(10) 0.080(5) 0.055(5) 0.085(6) -0.008(4) 0.029(4) 0.000(4)
C(17) 0.081(6) 0.073(6) 0.089(7) 0.011(5) -0.013(5) 0.007(5)
C(18) 0.072(6) 0.084(7) 0.131(8) 0.030(5) 0.037(6) 0.053(7)
C(19) 0.15(1) 0.084(8) 0.095(8) 0.060(7) 0.000(8) -0.009(7)
C(20) 0.103(8) 0.048(6) 0.19(1) 0.001(5) -0.013(8) 0.026(7)
C(21) 0.108(8) 0.112(8) 0.097(7) 0.051(7) 0.050(6) 0.063(6)
C(22) 0.19(1) 0.133(9) 0.20(1) 0.060(8) -0.121(10) -0.047(9)
C(23) 0.062(5) 0.066(5) 0.092(6) -0.011(4) 0.021(4) -0.040(5)
C(24) 0.060(4) 0.052(4) 0.082(5) 0.004(4) 0.020(4) 0.000(4)
C(25) 0.049(4) 0.087(6) 0.067(5) -0.002(4) 0.014(4) -0.001(4)
C(26) 0.077(5) 0.088(6) 0.082(6) -0.018(5) 0.034(5) -0.006(5)
C(27) 0.083(6) 0.088(6) 0.061(5) 0.016(5) 0.028(4) 0.005(5)
C(28) 0.103(7) 0.108(7) 0.142(8) -0.017(6) 0.034(6) -0.044(6)

loop_
_atom_type_symbol
_atom_type_description
_atom_type_scat_dispersion_real
_atom_type_scat_dispersion_imag
_atom_type_scat_source
C C 0.003 0.002
;International Tables for Crystallography
(1992, Vol. C, Tables 4.2.6.8 and 6.1.1.1)
;
H H 0.000 0.000
;International Tables for Crystallography
(1992, Vol. C, Table 6.1.1.2)
;
Ti Ti 0.278 0.446
;International Tables for Crystallography
(1992, Vol. C, Tables 4.2.6.8 and 6.1.1.1)
;
S S 0.125 0.123
;International Tables for Crystallography
(1992, Vol. C, Tables 4.2.6.8 and 6.1.1.1)
;

loop_
_geom_angle_atom_site_label_1
_geom_angle_atom_site_label_2
_geom_angle_atom_site_label_3
_geom_angle
_geom_angle_site_symmetry_1
_geom_angle_site_symmetry_2
_geom_angle_site_symmetry_3
_geom_angle_publ_flag
S(1) Ti S(2) 95.79(8) 1_555 1_555 1_555 yes
S(1) Ti C(17) 130.0(2) 1_555 1_555 1_555 yes
S(1) Ti C(18) 100.1(4) 1_555 1_555 1_555 yes
S(1) Ti C(19) 74.8(3) 1_555 1_555 1_555 yes
S(1) Ti C(20) 84.9(4) 1_555 1_555 1_555 yes
S(1) Ti C(21) 119.3(4) 1_555 1_555 1_555 yes
S(1) Ti C(23) 126.7(2) 1_555 1_555 1_555 yes
S(1) Ti C(24) 92.1(2) 1_555 1_555 1_555 yes
S(1) Ti C(25) 80.2(2) 1_555 1_555 1_555 yes
S(1) Ti C(26) 104.0(2) 1_555 1_555 1_555 yes
S(1) Ti C(27) 135.6(2) 1_555 1_555 1_555 yes
S(2) Ti C(17) 85.3(3) 1_555 1_555 1_555 yes
S(2) Ti C(18) 72.0(2) 1_555 1_555 1_555 yes
S(2) Ti C(19) 95.2(4) 1_555 1_555 1_555 yes
S(2) Ti C(20) 126.4(3) 1_555 1_555 1_555 yes
S(2) Ti C(21) 119.4(3) 1_555 1_555 1_555 yes
S(2) Ti C(23) 84.0(2) 1_555 1_555 1_555 yes
S(2) Ti C(24) 88.7(2) 1_555 1_555 1_555 yes
S(2) Ti C(25) 121.5(2) 1_555 1_555 1_555 yes
S(2) Ti C(26) 140.6(2) 1_555 1_555 1_555 yes
S(2) Ti C(27) 112.5(2) 1_555 1_555 1_555 yes
C(17) Ti C(18) 33.1(3) 1_555 1_555 1_555 yes
C(17) Ti C(19) 55.4(3) 1_555 1_555 1_555 yes
C(17) Ti C(20) 56.7(3) 1_555 1_555 1_555 yes
C(17) Ti C(21) 34.1(3) 1_555 1_555 1_555 yes
C(17) Ti C(23) 103.2(3) 1_555 1_555 1_555 yes
C(17) Ti C(24) 137.9(3) 1_555 1_555 1_555 yes
C(17) Ti C(25) 139.9(4) 1_555 1_555 1_555 yes
C(17) Ti C(26) 106.1(4) 1_555 1_555 1_555 yes
C(17) Ti C(27) 87.3(3) 1_555 1_555 1_555 yes
C(18) Ti C(19) 32.8(3) 1_555 1_555 1_555 yes
C(18) Ti C(20) 55.4(3) 1_555 1_555 1_555 yes
C(18) Ti C(21) 55.4(3) 1_555 1_555 1_555 yes
C(18) Ti C(23) 129.3(4) 1_555 1_555 1_555 yes
C(18) Ti C(24) 158.0(3) 1_555 1_555 1_555 yes
C(18) Ti C(25) 166.5(3) 1_555 1_555 1_555 yes
C(18) Ti C(26) 134.9(3) 1_555 1_555 1_555 yes
C(18) Ti C(27) 120.3(4) 1_555 1_555 1_555 yes
C(19) Ti C(20) 33.3(3) 1_555 1_555 1_555 yes
C(19) Ti C(21) 55.7(3) 1_555 1_555 1_555 yes
C(19) Ti C(23) 158.4(3) 1_555 1_555 1_555 yes
C(19) Ti C(24) 166.6(3) 1_555 1_555 1_555 yes
C(19) Ti C(25) 137.4(4) 1_555 1_555 1_555 yes
C(19) Ti C(26) 122.6(5) 1_555 1_555 1_555 yes
C(19) Ti C(27) 131.9(3) 1_555 1_555 1_555 yes
C(20) Ti C(21) 34.5(3) 1_555 1_555 1_555 yes
C(20) Ti C(23) 136.3(5) 1_555 1_555 1_555 yes
C(20) Ti C(24) 144.9(4) 1_555 1_555 1_555 yes
C(20) Ti C(25) 111.4(3) 1_555 1_555 1_555 yes
C(20) Ti C(26) 89.4(4) 1_555 1_555 1_555 yes
C(20) Ti C(27) 102.7(5) 1_555 1_555 1_555 yes
C(21) Ti C(23) 106.1(3) 1_555 1_555 1_555 yes
C(21) Ti C(24) 132.4(3) 1_555 1_555 1_555 yes
C(21) Ti C(25) 112.5(3) 1_555 1_555 1_555 yes
C(21) Ti C(26) 79.6(3) 1_555 1_555 1_555 yes
C(21) Ti C(27) 76.3(3) 1_555 1_555 1_555 yes
C(23) Ti C(24) 34.7(2) 1_555 1_555 1_555 yes
C(23) Ti C(25) 56.6(2) 1_555 1_555 1_555 yes
C(23) Ti C(26) 56.9(3) 1_555 1_555 1_555 yes
C(23) Ti C(27) 33.8(2) 1_555 1_555 1_555 yes
C(24) Ti C(25) 34.1(2) 1_555 1_555 1_555 yes
C(24) Ti C(26) 57.3(3) 1_555 1_555 1_555 yes
C(24) Ti C(27) 56.9(2) 1_555 1_555 1_555 yes
C(25) Ti C(26) 34.1(2) 1_555 1_555 1_555 yes
C(25) Ti C(27) 56.2(2) 1_555 1_555 1_555 yes
C(26) Ti C(27) 34.1(2) 1_555 1_555 1_555 yes
Ti S(1) C(1) 109.0(2) 1_555 1_555 1_555 yes
Ti S(2) C(9) 112.5(2) 1_555 1_555 1_555 yes
S(1) C(1) C(2) 179.4(7) 1_555 1_555 1_555 yes
C(1) C(2) C(3) 175.5(7) 1_555 1_555 1_555 yes
C(2) C(3) C(4) 120.9(6) 1_555 1_555 1_555 yes
C(2) C(3) C(8) 120.9(6) 1_555 1_555 1_555 yes
C(4) C(3) C(8) 118.1(7) 1_555 1_555 1_555 yes
C(3) C(4) C(5) 121.1(7) 1_555 1_555 1_555 yes
C(3) C(4) H(1) 119.5(7) 1_555 1_555 1_555 no
C(5) C(4) H(1) 119.5(7) 1_555 1_555 1_555 no
C(4) C(5) C(6) 119.5(7) 1_555 1_555 1_555 yes
C(4) C(5) H(2) 120.2(8) 1_555 1_555 1_555 no
C(6) C(5) H(2) 120.2(8) 1_555 1_555 1_555 no
C(5) C(6) C(7) 120.5(8) 1_555 1_555 1_555 yes
C(5) C(6) H(3) 119.8(8) 1_555 1_555 1_555 no
C(7) C(6) H(3) 119.8(8) 1_555 1_555 1_555 no
C(6) C(7) C(8) 120.6(7) 1_555 1_555 1_555 yes
C(6) C(7) H(4) 119.7(8) 1_555 1_555 1_555 no
C(8) C(7) H(4) 119.7(8) 1_555 1_555 1_555 no
C(3) C(8) C(7) 120.3(7) 1_555 1_555 1_555 yes
C(3) C(8) H(5) 119.9(7) 1_555 1_555 1_555 no
C(7) C(8) H(5) 119.9(7) 1_555 1_555 1_555 no
S(2) C(9) C(10) 174.8(7) 1_555 1_555 1_555 yes
C(9) C(10) C(11) 178.5(8) 1_555 1_555 1_555 yes
C(10) C(11) C(12) 119.9(6) 1_555 1_555 1_555 yes
C(10) C(11) C(16) 121.6(7) 1_555 1_555 1_555 yes
C(12) C(11) C(16) 118.5(6) 1_555 1_555 1_555 yes
C(11) C(12) C(13) 119.5(6) 1_555 1_555 1_555 yes
C(11) C(12) H(6) 120.2(7) 1_555 1_555 1_555 no
C(13) C(12) H(6) 120.2(7) 1_555 1_555 1_555 no
C(12) C(13) C(14) 120.9(7) 1_555 1_555 1_555 yes
C(12) C(13) H(7) 119.6(8) 1_555 1_555 1_555 no
C(14) C(13) H(7) 119.6(8) 1_555 1_555 1_555 no
C(13) C(14) C(15) 121.2(8) 1_555 1_555 1_555 yes
C(13) C(14) H(8) 119.4(9) 1_555 1_555 1_555 no
C(15) C(14) H(8) 119.4(9) 1_555 1_555 1_555 no
C(14) C(15) C(16) 118.7(8) 1_555 1_555 1_555 yes
C(14) C(15) H(9) 120.7(9) 1_555 1_555 1_555 no
C(16) C(15) H(9) 120.7(9) 1_555 1_555 1_555 no
C(11) C(16) C(15) 121.2(7) 1_555 1_555 1_555 yes
C(11) C(16) H(10) 119.4(7) 1_555 1_555 1_555 no
C(15) C(16) H(10) 119.4(8) 1_555 1_555 1_555 no
Ti C(17) C(18) 73.5(5) 1_555 1_555 1_555 yes
Ti C(17) C(21) 71.7(4) 1_555 1_555 1_555 yes
Ti C(17) C(22) 123.1(5) 1_555 1_555 1_555 yes
C(18) C(17) C(21) 106.6(8) 1_555 1_555 1_555 yes
C(18) C(17) C(22) 124(1) 1_555 1_555 1_555 yes
C(21) C(17) C(22) 128(1) 1_555 1_555 1_555 yes
Ti C(18) C(17) 73.4(5) 1_555 1_555 1_555 yes
Ti C(18) C(19) 72.9(5) 1_555 1_555 1_555 yes
Ti C(18) H(11) 125.0(6) 1_555 1_555 1_555 no
C(17) C(18) C(19) 109.7(9) 1_555 1_555 1_555 yes
C(17) C(18) H(11) 125(1) 1_555 1_555 1_555 no
C(19) C(18) H(11) 125(1) 1_555 1_555 1_555 no
Ti C(19) C(18) 74.2(5) 1_555 1_555 1_555 yes
Ti C(19) C(20) 72.3(6) 1_555 1_555 1_555 yes
Ti C(19) H(12) 125.2(7) 1_555 1_555 1_555 no
C(18) C(19) C(20) 109(1) 1_555 1_555 1_555 yes
C(18) C(19) H(12) 125(1) 1_555 1_555 1_555 no
C(20) C(19) H(12) 125(1) 1_555 1_555 1_555 no
Ti C(20) C(19) 74.3(5) 1_555 1_555 1_555 yes
Ti C(20) C(21) 73.1(5) 1_555 1_555 1_555 yes
Ti C(20) H(13) 126.1(7) 1_555 1_555 1_555 no
C(19) C(20) C(21) 107.0(10) 1_555 1_555 1_555 yes
C(19) C(20) H(13) 126(1) 1_555 1_555 1_555 no
C(21) C(20) H(13) 126(1) 1_555 1_555 1_555 no
Ti C(21) C(17) 74.1(5) 1_555 1_555 1_555 yes
Ti C(21) C(20) 72.4(5) 1_555 1_555 1_555 yes
Ti C(21) H(14) 125.9(6) 1_555 1_555 1_555 no
C(17) C(21) C(20) 107.6(8) 1_555 1_555 1_555 yes
C(17) C(21) H(14) 125(1) 1_555 1_555 1_555 no
C(20) C(21) H(14) 125(1) 1_555 1_555 1_555 no
C(17) C(22) H(15) 109.5(10) 1_555 1_555 1_555 no
C(17) C(22) H(16) 109.5(9) 1_555 1_555 1_555 no
C(17) C(22) H(17) 109(1) 1_555 1_555 1_555 no
H(15) C(22) H(16) 109(1) 1_555 1_555 1_555 no
H(15) C(22) H(17) 109(1) 1_555 1_555 1_555 no
H(16) C(22) H(17) 109(1) 1_555 1_555 1_555 no
Ti C(23) C(24) 71.3(4) 1_555 1_555 1_555 yes
Ti C(23) C(27) 71.4(4) 1_555 1_555 1_555 yes
Ti C(23) C(28) 129.1(5) 1_555 1_555 1_555 yes
C(24) C(23) C(27) 106.6(6) 1_555 1_555 1_555 yes
C(24) C(23) C(28) 127.4(8) 1_555 1_555 1_555 yes
C(27) C(23) C(28) 125.4(8) 1_555 1_555 1_555 yes
Ti C(24) C(23) 73.9(4) 1_555 1_555 1_555 yes
Ti C(24) C(25) 72.5(4) 1_555 1_555 1_555 yes
Ti C(24) H(18) 126.3(5) 1_555 1_555 1_555 no
C(23) C(24) C(25) 106.8(6) 1_555 1_555 1_555 yes
C(23) C(24) H(18) 126.3(7) 1_555 1_555 1_555 no
C(25) C(24) H(18) 126.3(7) 1_555 1_555 1_555 no
Ti C(25) C(24) 73.4(4) 1_555 1_555 1_555 yes
Ti C(25) C(26) 72.1(4) 1_555 1_555 1_555 yes
Ti C(25) H(19) 125.2(5) 1_555 1_555 1_555 no
C(24) C(25) C(26) 109.4(6) 1_555 1_555 1_555 yes
C(24) C(25) H(19) 125.2(8) 1_555 1_555 1_555 no
C(26) C(25) H(19) 125.2(8) 1_555 1_555 1_555 no
Ti C(26) C(25) 73.7(4) 1_555 1_555 1_555 yes
Ti C(26) C(27) 73.9(4) 1_555 1_555 1_555 yes
Ti C(26) H(20) 125.9(6) 1_555 1_555 1_555 no
C(25) C(26) C(27) 107.5(7) 1_555 1_555 1_555 yes
C(25) C(26) H(20) 125.9(8) 1_555 1_555 1_555 no
C(27) C(26) H(20) 125.9(8) 1_555 1_555 1_555 no
Ti C(27) C(23) 74.8(4) 1_555 1_555 1_555 yes
Ti C(27) C(26) 72.0(4) 1_555 1_555 1_555 yes
Ti C(27) H(21) 125.0(5) 1_555 1_555 1_555 no
C(23) C(27) C(26) 109.6(7) 1_555 1_555 1_555 yes
C(23) C(27) H(21) 125.0(9) 1_555 1_555 1_555 no
C(26) C(27) H(21) 125.0(9) 1_555 1_555 1_555 no
C(23) C(28) H(22) 109.5(8) 1_555 1_555 1_555 no
C(23) C(28) H(23) 109.5(8) 1_555 1_555 1_555 no
C(23) C(28) H(24) 109.5(8) 1_555 1_555 1_555 no
H(22) C(28) H(23) 109.5(8) 1_555 1_555 1_555 no
H(22) C(28) H(24) 109.5(9) 1_555 1_555 1_555 no
H(23) C(28) H(24) 109.5(8) 1_555 1_555 1_555 no

loop_
_geom_bond_atom_site_label_1
_geom_bond_atom_site_label_2
_geom_bond_distance
_geom_bond_site_symmetry_1
_geom_bond_site_symmetry_2
_geom_bond_publ_flag
Ti S(1) 2.448(2) 1_555 1_555 yes
Ti S(2) 2.427(2) 1_555 1_555 yes
Ti C(17) 2.376(7) 1_555 1_555 yes
Ti C(18) 2.378(7) 1_555 1_555 yes
Ti C(19) 2.362(9) 1_555 1_555 yes
Ti C(20) 2.338(9) 1_555 1_555 yes
Ti C(21) 2.346(8) 1_555 1_555 yes
Ti C(23) 2.406(7) 1_555 1_555 yes
Ti C(24) 2.372(6) 1_555 1_555 yes
Ti C(25) 2.360(6) 1_555 1_555 yes
Ti C(26) 2.339(7) 1_555 1_555 yes
Ti C(27) 2.363(7) 1_555 1_555 yes
S(1) C(1) 1.684(8) 1_555 1_555 yes
S(2) C(9) 1.687(7) 1_555 1_555 yes
C(1) C(2) 1.188(8) 1_555 1_555 yes
C(2) C(3) 1.447(9) 1_555 1_555 yes
C(3) C(4) 1.382(8) 1_555 1_555 yes
C(3) C(8) 1.383(8) 1_555 1_555 yes
C(4) C(5) 1.377(9) 1_555 1_555 yes
C(5) C(6) 1.363(9) 1_555 1_555 yes
C(6) C(7) 1.354(9) 1_555 1_555 yes
C(7) C(8) 1.376(9) 1_555 1_555 yes
C(9) C(10) 1.178(8) 1_555 1_555 yes
C(10) C(11) 1.430(9) 1_555 1_555 yes
C(11) C(12) 1.411(8) 1_555 1_555 yes
C(11) C(16) 1.377(9) 1_555 1_555 yes
C(12) C(13) 1.379(9) 1_555 1_555 yes
C(13) C(14) 1.346(9) 1_555 1_555 yes
C(14) C(15) 1.382(10) 1_555 1_555 yes
C(15) C(16) 1.389(10) 1_555 1_555 yes
C(17) C(18) 1.35(1) 1_555 1_555 yes
C(17) C(21) 1.39(1) 1_555 1_555 yes
C(17) C(22) 1.52(1) 1_555 1_555 yes
C(18) C(19) 1.34(1) 1_555 1_555 yes
C(19) C(20) 1.35(1) 1_555 1_555 yes
C(20) C(21) 1.39(1) 1_555 1_555 yes
C(23) C(24) 1.426(9) 1_555 1_555 yes
C(23) C(27) 1.387(9) 1_555 1_555 yes
C(23) C(28) 1.476(9) 1_555 1_555 yes
C(24) C(25) 1.388(8) 1_555 1_555 yes
C(25) C(26) 1.380(9) 1_555 1_555 yes
C(26) C(27) 1.377(9) 1_555 1_555 yes

loop_
_geom_contact_atom_site_label_1
_geom_contact_atom_site_label_2
_geom_contact_distance
_geom_contact_site_symmetry_1
_geom_contact_site_symmetry_2
_geom_contact_publ_flag
C(4) C(27) 3.541(10) 1_555 4_554 ?
C(4) C(23) 3.574(10) 1_555 4_554 ?
C(5) C(14) 3.56(1) 1_555 2_544 ?
C(17) C(28) 3.46(1) 1_555 2_645 ?
C(18) C(28) 3.44(1) 1_555 2_645 ?

loop_
_geom_torsion_atom_site_label_1
_geom_torsion_atom_site_label_2
_geom_torsion_atom_site_label_3
_geom_torsion_atom_site_label_4
_geom_torsion
_geom_torsion_site_symmetry_1
_geom_torsion_site_symmetry_2
_geom_torsion_site_symmetry_3
_geom_torsion_site_symmetry_4
_geom_torsion_publ_flag
Ti S(1) C(1) C(2) 33(67) 1_555 1_555 1_555 1_555 yes
Ti S(2) C(9) C(10) 165(7) 1_555 1_555 1_555 1_555 yes
Ti C(17) C(18) C(19) -64.4(6) 1_555 1_555 1_555 1_555 yes
Ti C(17) C(21) C(20) 65.2(6) 1_555 1_555 1_555 1_555 yes
Ti C(18) C(17) C(21) 64.6(5) 1_555 1_555 1_555 1_555 yes
Ti C(18) C(17) C(22) -119.2(8) 1_555 1_555 1_555 1_555 yes
Ti C(18) C(19) C(20) -64.4(7) 1_555 1_555 1_555 1_555 yes
Ti C(19) C(18) C(17) 64.7(6) 1_555 1_555 1_555 1_555 yes
Ti C(19) C(20) C(21) -66.3(7) 1_555 1_555 1_555 1_555 yes
Ti C(20) C(19) C(18) 65.6(7) 1_555 1_555 1_555 1_555 yes
Ti C(20) C(21) C(17) -66.4(6) 1_555 1_555 1_555 1_555 yes
Ti C(21) C(17) C(18) -65.8(6) 1_555 1_555 1_555 1_555 yes
Ti C(21) C(17) C(22) 118.2(8) 1_555 1_555 1_555 1_555 yes
Ti C(21) C(20) C(19) 67.2(7) 1_555 1_555 1_555 1_555 yes
Ti C(23) C(24) C(25) 65.6(5) 1_555 1_555 1_555 1_555 yes
Ti C(23) C(27) C(26) -64.1(5) 1_555 1_555 1_555 1_555 yes
Ti C(24) C(23) C(27) -63.1(5) 1_555 1_555 1_555 1_555 yes
Ti C(24) C(23) C(28) 125.4(8) 1_555 1_555 1_555 1_555 yes
Ti C(24) C(25) C(26) 63.6(5) 1_555 1_555 1_555 1_555 yes
Ti C(25) C(24) C(23) -66.6(5) 1_555 1_555 1_555 1_555 yes
Ti C(25) C(26) C(27) 66.8(5) 1_555 1_555 1_555 1_555 yes
Ti C(26) C(25) C(24) -64.4(5) 1_555 1_555 1_555 1_555 yes
Ti C(26) C(27) C(23) 65.9(5) 1_555 1_555 1_555 1_555 yes
Ti C(27) C(23) C(24) 63.1(5) 1_555 1_555 1_555 1_555 yes
Ti C(27) C(23) C(28) -125.2(7) 1_555 1_555 1_555 1_555 yes
Ti C(27) C(26) C(25) -66.6(5) 1_555 1_555 1_555 1_555 yes
S(1) Ti S(2) C(9) 72.1(3) 1_555 1_555 1_555 1_555 yes
S(1) Ti C(17) C(18) 29.9(9) 1_555 1_555 1_555 1_555 yes
S(1) Ti C(17) C(21) -84.4(8) 1_555 1_555 1_555 1_555 yes
S(1) Ti C(17) C(22) 150.8(9) 1_555 1_555 1_555 1_555 yes
S(1) Ti C(18) C(17) -157.2(6) 1_555 1_555 1_555 1_555 yes
S(1) Ti C(18) C(19) -39.9(8) 1_555 1_555 1_555 1_555 yes
S(1) Ti C(19) C(18) 139.2(9) 1_555 1_555 1_555 1_555 yes
S(1) Ti C(19) C(20) -104.2(10) 1_555 1_555 1_555 1_555 yes
S(1) Ti C(20) C(19) 69.9(9) 1_555 1_555 1_555 1_555 yes
S(1) Ti C(20) C(21) -176.3(8) 1_555 1_555 1_555 1_555 yes
S(1) Ti C(21) C(17) 119.0(7) 1_555 1_555 1_555 1_555 yes
S(1) Ti C(21) C(20) 4.2(10) 1_555 1_555 1_555 1_555 yes
S(1) Ti C(23) C(24) 3.7(5) 1_555 1_555 1_555 1_555 yes
S(1) Ti C(23) C(27) 119.3(5) 1_555 1_555 1_555 1_555 yes
S(1) Ti C(23) C(28) -119.8(7) 1_555 1_555 1_555 1_555 yes
S(1) Ti C(24) C(23) -177.1(4) 1_555 1_555 1_555 1_555 yes
S(1) Ti C(24) C(25) 69.0(4) 1_555 1_555 1_555 1_555 yes
S(1) Ti C(25) C(24) -108.7(4) 1_555 1_555 1_555 1_555 yes
S(1) Ti C(25) C(26) 133.8(5) 1_555 1_555 1_555 1_555 yes
S(1) Ti C(26) C(25) -47.1(5) 1_555 1_555 1_555 1_555 yes
S(1) Ti C(26) C(27) -161.3(4) 1_555 1_555 1_555 1_555 yes
S(1) Ti C(27) C(23) -90.6(5) 1_555 1_555 1_555 1_555 yes
S(1) Ti C(27) C(26) 26.4(6) 1_555 1_555 1_555 1_555 yes
S(1) C(1) C(2) C(3) -23(75) 1_555 1_555 1_555 1_555 yes
S(2) Ti S(1) C(1) -77.8(3) 1_555 1_555 1_555 1_555 yes
S(2) Ti C(17) C(18) -63.8(7) 1_555 1_555 1_555 1_555 yes
S(2) Ti C(17) C(21) -178.0(7) 1_555 1_555 1_555 1_555 yes
S(2) Ti C(17) C(22) 57(1) 1_555 1_555 1_555 1_555 yes
S(2) Ti C(18) C(17) 110.0(7) 1_555 1_555 1_555 1_555 yes
S(2) Ti C(18) C(19) -132.7(9) 1_555 1_555 1_555 1_555 yes
S(2) Ti C(19) C(18) 44.6(8) 1_555 1_555 1_555 1_555 yes
S(2) Ti C(19) C(20) 161.2(9) 1_555 1_555 1_555 1_555 yes
S(2) Ti C(20) C(19) -23(1) 1_555 1_555 1_555 1_555 yes
S(2) Ti C(20) C(21) 90(1) 1_555 1_555 1_555 1_555 yes
S(2) Ti C(21) C(17) 2.3(8) 1_555 1_555 1_555 1_555 yes
S(2) Ti C(21) C(20) -112.5(9) 1_555 1_555 1_555 1_555 yes
S(2) Ti C(23) C(24) 96.4(4) 1_555 1_555 1_555 1_555 yes
S(2) Ti C(23) C(27) -148.0(5) 1_555 1_555 1_555 1_555 yes
S(2) Ti C(23) C(28) -27.1(8) 1_555 1_555 1_555 1_555 yes
S(2) Ti C(24) C(23) -81.3(4) 1_555 1_555 1_555 1_555 yes
S(2) Ti C(24) C(25) 164.8(4) 1_555 1_555 1_555 1_555 yes
S(2) Ti C(25) C(24) -17.9(5) 1_555 1_555 1_555 1_555 yes
S(2) Ti C(25) C(26) -135.4(4) 1_555 1_555 1_555 1_555 yes
S(2) Ti C(26) C(25) 70.7(6) 1_555 1_555 1_555 1_555 yes
S(2) Ti C(26) C(27) -43.5(6) 1_555 1_555 1_555 1_555 yes
S(2) Ti C(27) C(23) 34.8(5) 1_555 1_555 1_555 1_555 yes
S(2) Ti C(27) C(26) 151.8(4) 1_555 1_555 1_555 1_555 yes
S(2) C(9) C(10) C(11) 161(24) 1_555 1_555 1_555 1_555 yes
C(1) S(1) Ti C(17) -166.5(4) 1_555 1_555 1_555 1_555 yes
C(1) S(1) Ti C(18) -150.5(3) 1_555 1_555 1_555 1_555 yes
C(1) S(1) Ti C(19) -171.6(5) 1_555 1_555 1_555 1_555 yes
C(1) S(1) Ti C(20) 156.1(4) 1_555 1_555 1_555 1_555 yes
C(1) S(1) Ti C(21) 153.7(4) 1_555 1_555 1_555 1_555 yes
C(1) S(1) Ti C(23) 9.0(4) 1_555 1_555 1_555 1_555 yes
C(1) S(1) Ti C(24) 11.1(3) 1_555 1_555 1_555 1_555 yes
C(1) S(1) Ti C(25) 43.2(3) 1_555 1_555 1_555 1_555 yes
C(1) S(1) Ti C(26) 67.9(3) 1_555 1_555 1_555 1_555 yes
C(1) S(1) Ti C(27) 53.0(4) 1_555 1_555 1_555 1_555 yes
C(1) C(2) C(3) C(4) 119(9) 1_555 1_555 1_555 1_555 yes
C(1) C(2) C(3) C(8) -58(9) 1_555 1_555 1_555 1_555 yes
C(2) C(3) C(4) C(5) -176.3(6) 1_555 1_555 1_555 1_555 yes
C(2) C(3) C(8) C(7) 176.8(6) 1_555 1_555 1_555 1_555 yes
C(3) C(4) C(5) C(6) 0(1) 1_555 1_555 1_555 1_555 yes
C(3) C(8) C(7) C(6) 0(1) 1_555 1_555 1_555 1_555 yes
C(4) C(3) C(8) C(7) 0(1) 1_555 1_555 1_555 1_555 yes
C(4) C(5) C(6) C(7) -1(1) 1_555 1_555 1_555 1_555 yes
C(5) C(4) C(3) C(8) 1(1) 1_555 1_555 1_555 1_555 yes
C(5) C(6) C(7) C(8) 1(1) 1_555 1_555 1_555 1_555 yes
C(9) S(2) Ti C(17) -158.2(4) 1_555 1_555 1_555 1_555 yes
C(9) S(2) Ti C(18) 170.9(5) 1_555 1_555 1_555 1_555 yes
C(9) S(2) Ti C(19) 147.3(4) 1_555 1_555 1_555 1_555 yes
C(9) S(2) Ti C(20) 160.0(6) 1_555 1_555 1_555 1_555 yes
C(9) S(2) Ti C(21) -159.4(4) 1_555 1_555 1_555 1_555 yes
C(9) S(2) Ti C(23) -54.4(3) 1_555 1_555 1_555 1_555 yes
C(9) S(2) Ti C(24) -19.9(3) 1_555 1_555 1_555 1_555 yes
C(9) S(2) Ti C(25) -9.9(4) 1_555 1_555 1_555 1_555 yes
C(9) S(2) Ti C(26) -48.3(5) 1_555 1_555 1_555 1_555 yes
C(9) S(2) Ti C(27) -73.0(3) 1_555 1_555 1_555 1_555 yes
C(9) C(10) C(11) C(12) -158(29) 1_555 1_555 1_555 1_555 yes
C(9) C(10) C(11) C(16) 21(30) 1_555 1_555 1_555 1_555 yes
C(10) C(11) C(12) C(13) 179.4(6) 1_555 1_555 1_555 1_555 yes
C(10) C(11) C(16) C(15) 179.7(7) 1_555 1_555 1_555 1_555 yes
C(11) C(12) C(13) C(14) 1(1) 1_555 1_555 1_555 1_555 yes
C(11) C(16) C(15) C(14) 0(1) 1_555 1_555 1_555 1_555 yes
C(12) C(11) C(16) C(15) 0(1) 1_555 1_555 1_555 1_555 yes
C(12) C(13) C(14) C(15) 0(1) 1_555 1_555 1_555 1_555 yes
C(13) C(12) C(11) C(16) -1(1) 1_555 1_555 1_555 1_555 yes
C(13) C(14) C(15) C(16) 0(1) 1_555 1_555 1_555 1_555 yes
C(17) Ti C(18) C(19) 117.3(8) 1_555 1_555 1_555 1_555 yes
C(17) Ti C(19) C(18) -36.1(5) 1_555 1_555 1_555 1_555 yes
C(17) Ti C(19) C(20) 80.5(7) 1_555 1_555 1_555 1_555 yes
C(17) Ti C(20) C(19) -76.2(7) 1_555 1_555 1_555 1_555 yes
C(17) Ti C(20) C(21) 37.5(6) 1_555 1_555 1_555 1_555 yes
C(17) Ti C(21) C(20) -114.8(8) 1_555 1_555 1_555 1_555 yes
C(17) Ti C(23) C(24) -179.8(5) 1_555 1_555 1_555 1_555 yes
C(17) Ti C(23) C(27) -64.2(5) 1_555 1_555 1_555 1_555 yes
C(17) Ti C(23) C(28) 56.7(9) 1_555 1_555 1_555 1_555 yes
C(17) Ti C(24) C(23) 0.3(7) 1_555 1_555 1_555 1_555 yes
C(17) Ti C(24) C(25) -113.6(6) 1_555 1_555 1_555 1_555 yes
C(17) Ti C(25) C(24) 107.5(6) 1_555 1_555 1_555 1_555 yes
C(17) Ti C(25) C(26) -10.0(7) 1_555 1_555 1_555 1_555 yes
C(17) Ti C(26) C(25) 173.3(5) 1_555 1_555 1_555 1_555 yes
C(17) Ti C(26) C(27) 59.1(5) 1_555 1_555 1_555 1_555 yes
C(17) Ti C(27) C(23) 118.6(5) 1_555 1_555 1_555 1_555 yes
C(17) Ti C(27) C(26) -124.3(5) 1_555 1_555 1_555 1_555 yes
C(17) C(18) Ti C(19) -117.3(8) 1_555 1_555 1_555 1_555 yes
C(17) C(18) Ti C(20) -80.7(6) 1_555 1_555 1_555 1_555 yes
C(17) C(18) Ti C(21) -38.4(5) 1_555 1_555 1_555 1_555 yes
C(17) C(18) Ti C(23) 44.1(7) 1_555 1_555 1_555 1_555 yes
C(17) C(18) Ti C(24) 80.1(9) 1_555 1_555 1_555 1_555 yes
C(17) C(18) Ti C(25) -66(2) 1_555 1_555 1_555 1_555 yes
C(17) C(18) Ti C(26) -35.5(10) 1_555 1_555 1_555 1_555 yes
C(17) C(18) Ti C(27) 4.0(8) 1_555 1_555 1_555 1_555 yes
C(17) C(18) C(19) C(20) 0(1) 1_555 1_555 1_555 1_555 yes
C(17) C(21) Ti C(18) 37.2(5) 1_555 1_555 1_555 1_555 yes
C(17) C(21) Ti C(19) 77.3(6) 1_555 1_555 1_555 1_555 yes
C(17) C(21) Ti C(20) 114.8(8) 1_555 1_555 1_555 1_555 yes
C(17) C(21) Ti C(23) -89.9(7) 1_555 1_555 1_555 1_555 yes
C(17) C(21) Ti C(24) -116.4(6) 1_555 1_555 1_555 1_555 yes
C(17) C(21) Ti C(25) -149.8(6) 1_555 1_555 1_555 1_555 yes
C(17) C(21) Ti C(26) -140.7(8) 1_555 1_555 1_555 1_555 yes
C(17) C(21) Ti C(27) -106.0(8) 1_555 1_555 1_555 1_555 yes
C(17) C(21) C(20) C(19) 0(1) 1_555 1_555 1_555 1_555 yes
C(18) Ti C(17) C(21) -114.3(8) 1_555 1_555 1_555 1_555 yes
C(18) Ti C(17) C(22) 120(1) 1_555 1_555 1_555 1_555 yes
C(18) Ti C(19) C(20) 116(1) 1_555 1_555 1_555 1_555 yes
C(18) Ti C(20) C(19) -36.1(6) 1_555 1_555 1_555 1_555 yes
C(18) Ti C(20) C(21) 77.6(6) 1_555 1_555 1_555 1_555 yes
C(18) Ti C(21) C(20) -77.6(6) 1_555 1_555 1_555 1_555 yes
C(18) Ti C(23) C(24) 157.3(4) 1_555 1_555 1_555 1_555 yes
C(18) Ti C(23) C(27) -87.1(5) 1_555 1_555 1_555 1_555 yes
C(18) Ti C(23) C(28) 33.8(10) 1_555 1_555 1_555 1_555 yes
C(18) Ti C(24) C(23) -52(1) 1_555 1_555 1_555 1_555 yes
C(18) Ti C(24) C(25) -166.9(8) 1_555 1_555 1_555 1_555 yes
C(18) Ti C(25) C(24) 158(1) 1_555 1_555 1_555 1_555 yes
C(18) Ti C(25) C(26) 41(1) 1_555 1_555 1_555 1_555 yes
C(18) Ti C(26) C(25) -167.4(6) 1_555 1_555 1_555 1_555 yes
C(18) Ti C(26) C(27) 78.4(7) 1_555 1_555 1_555 1_555 yes
C(18) Ti C(27) C(23) 116.5(5) 1_555 1_555 1_555 1_555 yes
C(18) Ti C(27) C(26) -126.5(5) 1_555 1_555 1_555 1_555 yes
C(18) C(17) Ti C(19) 35.8(5) 1_555 1_555 1_555 1_555 yes
C(18) C(17) Ti C(20) 76.3(6) 1_555 1_555 1_555 1_555 yes
C(18) C(17) Ti C(21) 114.3(8) 1_555 1_555 1_555 1_555 yes
C(18) C(17) Ti C(23) -146.5(6) 1_555 1_555 1_555 1_555 yes
C(18) C(17) Ti C(24) -146.6(5) 1_555 1_555 1_555 1_555 yes
C(18) C(17) Ti C(25) 160.5(6) 1_555 1_555 1_555 1_555 yes
C(18) C(17) Ti C(26) 154.7(7) 1_555 1_555 1_555 1_555 yes
C(18) C(17) Ti C(27) -176.6(7) 1_555 1_555 1_555 1_555 yes
C(18) C(17) C(21) C(20) -0.6(10) 1_555 1_555 1_555 1_555 yes
C(18) C(19) Ti C(20) -116(1) 1_555 1_555 1_555 1_555 yes
C(18) C(19) Ti C(21) -77.8(6) 1_555 1_555 1_555 1_555 yes
C(18) C(19) Ti C(23) -42(1) 1_555 1_555 1_555 1_555 yes
C(18) C(19) Ti C(24) 151(1) 1_555 1_555 1_555 1_555 yes
C(18) C(19) Ti C(25) -164.6(6) 1_555 1_555 1_555 1_555 yes
C(18) C(19) Ti C(26) -123.7(8) 1_555 1_555 1_555 1_555 yes
C(18) C(19) Ti C(27) -82(1) 1_555 1_555 1_555 1_555 yes
C(18) C(19) C(20) C(21) 0(1) 1_555 1_555 1_555 1_555 yes
C(19) Ti C(17) C(21) -78.4(6) 1_555 1_555 1_555 1_555 yes
C(19) Ti C(17) C(22) 156(1) 1_555 1_555 1_555 1_555 yes
C(19) Ti C(20) C(21) 113.7(10) 1_555 1_555 1_555 1_555 yes
C(19) Ti C(21) C(20) -37.5(6) 1_555 1_555 1_555 1_555 yes
C(19) Ti C(23) C(24) -174(1) 1_555 1_555 1_555 1_555 yes
C(19) Ti C(23) C(27) -59(1) 1_555 1_555 1_555 1_555 yes
C(19) Ti C(23) C(28) 61(1) 1_555 1_555 1_555 1_555 yes
C(19) Ti C(24) C(23) 171(1) 1_555 1_555 1_555 1_555 yes
C(19) Ti C(24) C(25) 57(1) 1_555 1_555 1_555 1_555 yes
C(19) Ti C(25) C(24) -163.2(5) 1_555 1_555 1_555 1_555 yes
C(19) Ti C(25) C(26) 79.3(6) 1_555 1_555 1_555 1_555 yes
C(19) Ti C(26) C(25) -127.9(5) 1_555 1_555 1_555 1_555 yes
C(19) Ti C(26) C(27) 118.0(5) 1_555 1_555 1_555 1_555 yes
C(19) Ti C(27) C(23) 155.0(6) 1_555 1_555 1_555 1_555 yes
C(19) Ti C(27) C(26) -88.0(7) 1_555 1_555 1_555 1_555 yes
C(19) C(18) Ti C(20) 36.7(6) 1_555 1_555 1_555 1_555 yes
C(19) C(18) Ti C(21) 78.9(6) 1_555 1_555 1_555 1_555 yes
C(19) C(18) Ti C(23) 161.4(8) 1_555 1_555 1_555 1_555 yes
C(19) C(18) Ti C(24) -162.6(7) 1_555 1_555 1_555 1_555 yes
C(19) C(18) Ti C(25) 50(2) 1_555 1_555 1_555 1_555 yes
C(19) C(18) Ti C(26) 81(1) 1_555 1_555 1_555 1_555 yes
C(19) C(18) Ti C(27) 121.3(9) 1_555 1_555 1_555 1_555 yes
C(19) C(18) C(17) C(21) 0.2(10) 1_555 1_555 1_555 1_555 yes
C(19) C(18) C(17) C(22) 176.4(8) 1_555 1_555 1_555 1_555 yes
C(19) C(20) Ti C(21) -113.7(10) 1_555 1_555 1_555 1_555 yes
C(19) C(20) Ti C(23) -149.2(8) 1_555 1_555 1_555 1_555 yes
C(19) C(20) Ti C(24) 156.3(6) 1_555 1_555 1_555 1_555 yes
C(19) C(20) Ti C(25) 147.3(8) 1_555 1_555 1_555 1_555 yes
C(19) C(20) Ti C(26) 174.1(9) 1_555 1_555 1_555 1_555 yes
C(19) C(20) Ti C(27) -154.3(9) 1_555 1_555 1_555 1_555 yes
C(20) Ti C(17) C(21) -38.0(6) 1_555 1_555 1_555 1_555 yes
C(20) Ti C(17) C(22) -162(1) 1_555 1_555 1_555 1_555 yes
C(20) Ti C(23) C(24) -124.7(5) 1_555 1_555 1_555 1_555 yes
C(20) Ti C(23) C(27) -9.1(7) 1_555 1_555 1_555 1_555 yes
C(20) Ti C(23) C(28) 111.9(9) 1_555 1_555 1_555 1_555 yes
C(20) Ti C(24) C(23) 98.8(9) 1_555 1_555 1_555 1_555 yes
C(20) Ti C(24) C(25) -15.1(9) 1_555 1_555 1_555 1_555 yes
C(20) Ti C(25) C(24) 170.7(6) 1_555 1_555 1_555 1_555 yes
C(20) Ti C(25) C(26) 53.3(7) 1_555 1_555 1_555 1_555 yes
C(20) Ti C(26) C(25) -131.7(6) 1_555 1_555 1_555 1_555 yes
C(20) Ti C(26) C(27) 114.1(6) 1_555 1_555 1_555 1_555 yes
C(20) Ti C(27) C(23) 173.6(5) 1_555 1_555 1_555 1_555 yes
C(20) Ti C(27) C(26) -69.4(5) 1_555 1_555 1_555 1_555 yes
C(20) C(19) Ti C(21) 38.8(7) 1_555 1_555 1_555 1_555 yes
C(20) C(19) Ti C(23) 74(1) 1_555 1_555 1_555 1_555 yes
C(20) C(19) Ti C(24) -92(1) 1_555 1_555 1_555 1_555 yes
C(20) C(19) Ti C(25) -48.0(10) 1_555 1_555 1_555 1_555 yes
C(20) C(19) Ti C(26) -7(1) 1_555 1_555 1_555 1_555 yes
C(20) C(19) Ti C(27) 34(1) 1_555 1_555 1_555 1_555 yes
C(20) C(21) Ti C(23) 155.3(8) 1_555 1_555 1_555 1_555 yes
C(20) C(21) Ti C(24) 128.9(7) 1_555 1_555 1_555 1_555 yes
C(20) C(21) Ti C(25) 95.4(8) 1_555 1_555 1_555 1_555 yes
C(20) C(21) Ti C(26) 104.5(9) 1_555 1_555 1_555 1_555 yes
C(20) C(21) Ti C(27) 139.2(9) 1_555 1_555 1_555 1_555 yes
C(20) C(21) C(17) C(22) -176.6(8) 1_555 1_555 1_555 1_555 yes
C(21) Ti C(17) C(22) -124(1) 1_555 1_555 1_555 1_555 yes
C(21) Ti C(23) C(24) -144.6(5) 1_555 1_555 1_555 1_555 yes
C(21) Ti C(23) C(27) -29.0(6) 1_555 1_555 1_555 1_555 yes
C(21) Ti C(23) C(28) 91.9(9) 1_555 1_555 1_555 1_555 yes
C(21) Ti C(24) C(23) 48.8(7) 1_555 1_555 1_555 1_555 yes
C(21) Ti C(24) C(25) -65.1(7) 1_555 1_555 1_555 1_555 yes
C(21) Ti C(25) C(24) 133.5(6) 1_555 1_555 1_555 1_555 yes
C(21) Ti C(25) C(26) 16.0(6) 1_555 1_555 1_555 1_555 yes
C(21) Ti C(26) C(25) -165.0(6) 1_555 1_555 1_555 1_555 yes
C(21) Ti C(26) C(27) 80.8(6) 1_555 1_555 1_555 1_555 yes
C(21) Ti C(27) C(23) 151.3(6) 1_555 1_555 1_555 1_555 yes
C(21) Ti C(27) C(26) -91.7(6) 1_555 1_555 1_555 1_555 yes
C(21) C(17) Ti C(23) 99.3(7) 1_555 1_555 1_555 1_555 yes
C(21) C(17) Ti C(24) 99.1(6) 1_555 1_555 1_555 1_555 yes
C(21) C(17) Ti C(25) 46.2(8) 1_555 1_555 1_555 1_555 yes
C(21) C(17) Ti C(26) 40.4(7) 1_555 1_555 1_555 1_555 yes
C(21) C(17) Ti C(27) 69.2(7) 1_555 1_555 1_555 1_555 yes
C(21) C(20) Ti C(23) -35.4(10) 1_555 1_555 1_555 1_555 yes
C(21) C(20) Ti C(24) -89.9(8) 1_555 1_555 1_555 1_555 yes
C(21) C(20) Ti C(25) -99.0(8) 1_555 1_555 1_555 1_555 yes
C(21) C(20) Ti C(26) -72.2(8) 1_555 1_555 1_555 1_555 yes
C(21) C(20) Ti C(27) -40.6(9) 1_555 1_555 1_555 1_555 yes
C(22) C(17) Ti C(23) -25(1) 1_555 1_555 1_555 1_555 yes
C(22) C(17) Ti C(24) -25(1) 1_555 1_555 1_555 1_555 yes
C(22) C(17) Ti C(25) -78(1) 1_555 1_555 1_555 1_555 yes
C(22) C(17) Ti C(26) -84(1) 1_555 1_555 1_555 1_555 yes
C(22) C(17) Ti C(27) -55(1) 1_555 1_555 1_555 1_555 yes
C(23) Ti C(24) C(25) -113.9(6) 1_555 1_555 1_555 1_555 yes
C(23) Ti C(25) C(24) 38.6(4) 1_555 1_555 1_555 1_555 yes
C(23) Ti C(25) C(26) -78.8(5) 1_555 1_555 1_555 1_555 yes
C(23) Ti C(26) C(25) 77.9(5) 1_555 1_555 1_555 1_555 yes
C(23) Ti C(26) C(27) -36.3(4) 1_555 1_555 1_555 1_555 yes
C(23) Ti C(27) C(26) 117.0(7) 1_555 1_555 1_555 1_555 yes
C(23) C(24) Ti C(25) 113.9(6) 1_555 1_555 1_555 1_555 yes
C(23) C(24) Ti C(26) 77.6(4) 1_555 1_555 1_555 1_555 yes
C(23) C(24) Ti C(27) 36.8(4) 1_555 1_555 1_555 1_555 yes
C(23) C(24) C(25) C(26) -3.0(8) 1_555 1_555 1_555 1_555 yes
C(23) C(27) Ti C(24) -37.8(4) 1_555 1_555 1_555 1_555 yes
C(23) C(27) Ti C(25) -79.0(5) 1_555 1_555 1_555 1_555 yes
C(23) C(27) Ti C(26) -117.0(7) 1_555 1_555 1_555 1_555 yes
C(23) C(27) C(26) C(25) -0.8(9) 1_555 1_555 1_555 1_555 yes
C(24) Ti C(23) C(27) 115.6(6) 1_555 1_555 1_555 1_555 yes
C(24) Ti C(23) C(28) -123(1) 1_555 1_555 1_555 1_555 yes
C(24) Ti C(25) C(26) -117.4(6) 1_555 1_555 1_555 1_555 yes
C(24) Ti C(26) C(25) 36.3(4) 1_555 1_555 1_555 1_555 yes
C(24) Ti C(26) C(27) -77.9(5) 1_555 1_555 1_555 1_555 yes
C(24) Ti C(27) C(26) 79.2(5) 1_555 1_555 1_555 1_555 yes
C(24) C(23) Ti C(25) -37.9(4) 1_555 1_555 1_555 1_555 yes
C(24) C(23) Ti C(26) -79.0(4) 1_555 1_555 1_555 1_555 yes
C(24) C(23) Ti C(27) -115.6(6) 1_555 1_555 1_555 1_555 yes
C(24) C(23) C(27) C(26) -1.1(8) 1_555 1_555 1_555 1_555 yes
C(24) C(25) Ti C(26) 117.4(6) 1_555 1_555 1_555 1_555 yes
C(24) C(25) Ti C(27) 79.5(5) 1_555 1_555 1_555 1_555 yes
C(24) C(25) C(26) C(27) 2.3(8) 1_555 1_555 1_555 1_555 yes
C(25) Ti C(23) C(27) 77.7(5) 1_555 1_555 1_555 1_555 yes
C(25) Ti C(23) C(28) -161.4(10) 1_555 1_555 1_555 1_555 yes
C(25) Ti C(26) C(27) -114.2(7) 1_555 1_555 1_555 1_555 yes
C(25) Ti C(27) C(26) 38.1(4) 1_555 1_555 1_555 1_555 yes
C(25) C(24) Ti C(26) -36.3(4) 1_555 1_555 1_555 1_555 yes
C(25) C(24) Ti C(27) -77.1(5) 1_555 1_555 1_555 1_555 yes
C(25) C(24) C(23) C(27) 2.4(8) 1_555 1_555 1_555 1_555 yes
C(25) C(24) C(23) C(28) -169.0(7) 1_555 1_555 1_555 1_555 yes
C(25) C(26) Ti C(27) 114.2(7) 1_555 1_555 1_555 1_555 yes
C(26) Ti C(23) C(27) 36.6(4) 1_555 1_555 1_555 1_555 yes
C(26) Ti C(23) C(28) 157.5(10) 1_555 1_555 1_555 1_555 yes
C(26) C(25) Ti C(27) -37.9(4) 1_555 1_555 1_555 1_555 yes
C(26) C(27) C(23) C(28) 170.6(7) 1_555 1_555 1_555 1_555 yes
C(27) Ti C(23) C(28) 120(1) 1_555 1_555 1_555 1_555 yes
